data_4074782
loop_
_publ_author_name
'Kissounko, Denis'
'Epshteyn, Albert'
'Fettinger, James C.'
'Sita, Lawrence R.'

_publ_section_title
;
 Synthesis and Formal Ring-Opening Reactions of
 (\h5-C5Me5)Zr[\h2-CH2CH(C6H5)][N(iPr)C(Me)N(iPr)], a Base-Free
 \h2-Styrene Complex of Zirconium
;
_journal_issue 2
_journal_name_full Organometallics
_journal_page_first 531
_journal_paper_doi 10.1021/om0508785
_journal_volume 25
_journal_year 2006
_chemical_formula_sum 'C26 H40 N2 Zr'
_chemical_formula_weight 471.82
_chemical_name_systematic
; 
 ? 
;
_space_group_IT_number 14
_symmetry_cell_setting monoclinic
_symmetry_space_group_name_Hall '-P 2yn'
_symmetry_space_group_name_H-M 'P 1 21/n 1'
_atom_sites_solution_hydrogens geom
_atom_sites_solution_primary direct
_atom_sites_solution_secondary difmap
_audit_creation_method SHELXL-97
_cell_angle_alpha 90.00
_cell_angle_beta 91.9270(10)
_cell_angle_gamma 90.00
_cell_formula_units_Z 4
_cell_length_a 8.9534(3)
_cell_length_b 19.0468(7)
_cell_length_c 14.3058(5)
_cell_measurement_reflns_used 8759
_cell_measurement_temperature 173(2)
_cell_measurement_theta_max 26.001
_cell_measurement_theta_min 2.139
_cell_volume 2438.24(15)
_computing_cell_refinement 'Bruker SMART'
_computing_data_collection 'Bruker SMART'
_computing_data_reduction 'Bruker SAINT'
_computing_molecular_graphics 'Bruker SHELXTL'
_computing_publication_material 'Bruker SHELXTL'
_computing_structure_refinement 'SHELXL-97 (Sheldrick, 1997)'
_computing_structure_solution 'SHELXS-97 (Sheldrick, 1990)'
_diffrn_ambient_temperature 173(2)
_diffrn_measured_fraction_theta_full 1.000
_diffrn_measured_fraction_theta_max 1.000
_diffrn_measurement_device_type 'CCD area detector'
_diffrn_measurement_method 'phi and omega scans'
_diffrn_radiation_monochromator graphite
_diffrn_radiation_source 'fine-focus sealed tube'
_diffrn_radiation_type MoK\a
_diffrn_radiation_wavelength 0.71073
_diffrn_reflns_av_R_equivalents 0.0471
_diffrn_reflns_av_sigmaI/netI 0.0354
_diffrn_reflns_limit_h_max 11
_diffrn_reflns_limit_h_min -11
_diffrn_reflns_limit_k_max 24
_diffrn_reflns_limit_k_min -24
_diffrn_reflns_limit_l_max 18
_diffrn_reflns_limit_l_min -18
_diffrn_reflns_number 21850
_diffrn_reflns_theta_full 27.50
_diffrn_reflns_theta_max 27.50
_diffrn_reflns_theta_min 2.51
_exptl_absorpt_coefficient_mu 0.465
_exptl_absorpt_correction_T_max 0.9541
_exptl_absorpt_correction_T_min 0.8015
_exptl_absorpt_correction_type 'Empirical, SADABS (multi-scan)'
_exptl_crystal_colour Green
_exptl_crystal_density_diffrn 1.285
_exptl_crystal_density_meas 0
_exptl_crystal_density_method 'not measured'
_exptl_crystal_description Plate
_exptl_crystal_F_000 1000
_exptl_crystal_size_max 0.50
_exptl_crystal_size_mid 0.16
_exptl_crystal_size_min 0.10
_refine_diff_density_max 1.090
_refine_diff_density_min -0.501
_refine_diff_density_rms 0.074
_refine_ls_extinction_method none
_refine_ls_goodness_of_fit_ref 1.078
_refine_ls_hydrogen_treatment mixed
_refine_ls_matrix_type full
_refine_ls_number_parameters 425
_refine_ls_number_reflns 5604
_refine_ls_number_restraints 3
_refine_ls_restrained_S_all 1.078
_refine_ls_R_factor_all 0.0659
_refine_ls_R_factor_gt 0.0344
_refine_ls_shift/su_max 0.001
_refine_ls_shift/su_mean 0.000
_refine_ls_structure_factor_coef Fsqd
_refine_ls_weighting_details 'calc w=1/[\s^2^(Fo^2^)+(0.0419P)^2^+1.0534P] where P=(Fo^2^+2Fc^2^)/3'
_refine_ls_weighting_scheme calc
_refine_ls_wR_factor_gt 0.0791
_refine_ls_wR_factor_ref 0.0905
_reflns_number_gt 4100
_reflns_number_total 5604
_reflns_threshold_expression >2sigma(I)
_cod_data_source_file om0508785si20051011_035641.cif
_cod_data_source_block cmpd2
_cod_depositor_comments
;
The following automatic conversions were performed:

'_symmetry_cell_setting' value 'Monoclinic' changed to 'monoclinic'
according to /home/saulius/struct/CIF-dictionaries/cif_core.dic
dictionary named 'cif_core.dic' version 2.4.1 from 2010-06-29.

Automatic conversion script
Id: cif_fix_values 1715 2011-07-08 13:25:40Z adriana 
;
_cod_original_sg_symbol_H-M P2(1)/n
_cod_database_code 4074782

loop_
_symmetry_equiv_pos_as_xyz
'x, y, z'
'-x+1/2, y+1/2, -z+1/2'
'-x, -y, -z'
'x-1/2, -y-1/2, z-1/2'

loop_
_atom_site_label
_atom_site_type_symbol
_atom_site_fract_x
_atom_site_fract_y
_atom_site_fract_z
_atom_site_U_iso_or_equiv
_atom_site_adp_type
_atom_site_occupancy
_atom_site_symmetry_multiplicity
_atom_site_calc_flag
_atom_site_refinement_flags
Zr1 Zr 0.33806(2) 0.171124(12) 0.203368(15) 0.02641(8) Uani 1 1 d .
CNT1 C 0.15393(12) 0.19124(6) 0.09889(8) 0.000 Uiso 0.00 1 d P
N1 N 0.2602(2) 0.14710(10) 0.34716(14) 0.0298(4) Uani 1 1 d .
N2 N 0.3586(2) 0.25281(11) 0.31762(15) 0.0349(5) Uani 1 1 d .
C1 C 0.5557(3) 0.21089(18) 0.1442(3) 0.0498(8) Uani 1 1 d .
H1A H 0.549(4) 0.2387(17) 0.093(2) 0.059(10) Uiso 1 1 d .
H1B H 0.633(4) 0.2258(18) 0.193(3) 0.071(11) Uiso 1 1 d .
C2 C 0.5416(3) 0.13716(17) 0.1205(2) 0.0439(7) Uani 1 1 d .
H2 H 0.524(3) 0.1209(16) 0.059(2) 0.051(9) Uiso 1 1 d .
C3 C 0.5666(3) 0.08425(15) 0.18968(19) 0.0389(6) Uani 1 1 d .
C4 C 0.5958(3) 0.10056(17) 0.2849(2) 0.0444(7) Uani 1 1 d .
H4 H 0.613(3) 0.1446(17) 0.298(2) 0.041(8) Uiso 1 1 d .
C5 C 0.6195(4) 0.04793(19) 0.3514(2) 0.0549(8) Uani 1 1 d .
H5 H 0.649(4) 0.0613(18) 0.410(2) 0.067(11) Uiso 1 1 d .
C6 C 0.6135(4) -0.02149(19) 0.3269(3) 0.0613(9) Uani 1 1 d .
H6 H 0.632(4) -0.0588(19) 0.374(2) 0.068(10) Uiso 1 1 d .
C7 C 0.5781(4) -0.03888(18) 0.2346(3) 0.0567(8) Uani 1 1 d .
H7 H 0.565(4) -0.085(2) 0.218(3) 0.082(12) Uiso 1 1 d .
C8 C 0.5530(3) 0.01119(17) 0.1684(2) 0.0472(7) Uani 1 1 d .
H8 H 0.526(3) -0.0037(13) 0.1077(19) 0.032(7) Uiso 1 1 d .
C9 C 0.3190(3) 0.20673(14) 0.38229(17) 0.0326(5) Uani 1 1 d .
C10 C 0.3469(4) 0.2192(2) 0.4853(2) 0.0478(7) Uani 1 1 d .
H10A H 0.446(5) 0.236(2) 0.501(3) 0.099(14) Uiso 1 1 d .
H10B H 0.329(4) 0.1795(18) 0.519(2) 0.059(10) Uiso 1 1 d .
H10C H 0.284(5) 0.256(2) 0.506(3) 0.103(15) Uiso 1 1 d .
C11 C 0.2261(3) 0.08776(14) 0.40811(18) 0.0366(6) Uani 1 1 d .
H11 H 0.314(3) 0.0817(14) 0.456(2) 0.042(8) Uiso 1 1 d .
C12 C 0.2182(4) 0.02086(15) 0.3510(2) 0.0457(7) Uani 1 1 d .
H12A H 0.154(3) 0.0006(13) 0.3008(17) 0.023(6) Uiso 1 1 d .
H12B H 0.211(4) -0.0174(18) 0.393(2) 0.063(10) Uiso 1 1 d .
H12C H 0.313(4) 0.0136(16) 0.317(2) 0.056(9) Uiso 1 1 d .
C13 C 0.0808(4) 0.09913(19) 0.4583(3) 0.0516(8) Uani 1 1 d .
H13A H 0.092(4) 0.1433(19) 0.494(2) 0.058(9) Uiso 1 1 d .
H13B H 0.065(4) 0.0600(18) 0.500(2) 0.066(10) Uiso 1 1 d .
H13C H 0.000(4) 0.0989(18) 0.414(2) 0.063(11) Uiso 1 1 d .
C14 C 0.4196(3) 0.32172(15) 0.3455(2) 0.0471(7) Uani 1 1 d .
H14 H 0.480(3) 0.3176(14) 0.401(2) 0.042(8) Uiso 1 1 d .
C15 C 0.5166(5) 0.3532(2) 0.2727(3) 0.0624(10) Uani 1 1 d .
H15A H 0.607(5) 0.3235(19) 0.266(3) 0.078(12) Uiso 1 1 d .
H15B H 0.551(4) 0.399(2) 0.293(3) 0.077(11) Uiso 1 1 d .
H15C H 0.458(4) 0.3589(18) 0.214(3) 0.067(10) Uiso 1 1 d .
C16 C 0.2935(5) 0.3719(2) 0.3680(4) 0.0764(13) Uani 1 1 d .
H16A H 0.224(5) 0.382(2) 0.314(3) 0.088(14) Uiso 1 1 d .
H16B H 0.335(4) 0.412(2) 0.387(3) 0.084(13) Uiso 1 1 d .
H16C H 0.240(5) 0.355(2) 0.422(3) 0.073(13) Uiso 1 1 d .
C17 C 0.0803(3) 0.14699(13) 0.13637(17) 0.0303(5) Uani 1 1 d .
C18 C 0.0875(3) 0.21904(13) 0.16043(17) 0.0308(5) Uani 1 1 d .
C19 C 0.1863(3) 0.25276(13) 0.09912(17) 0.0332(5) Uani 1 1 d .
C20 C 0.2393(3) 0.20139(14) 0.03725(17) 0.0352(6) Uani 1 1 d .
C21 C 0.1763(3) 0.13602(13) 0.06131(17) 0.0316(5) Uani 1 1 d .
C22 C -0.0291(4) 0.09435(19) 0.1725(2) 0.0464(7) Uani 1 1 d .
H22A H -0.119(4) 0.0992(16) 0.139(2) 0.056(9) Uiso 1 1 d .
H22B H -0.044(3) 0.1013(15) 0.236(2) 0.046(8) Uiso 1 1 d .
H22C H 0.008(4) 0.0464(18) 0.164(2) 0.057(10) Uiso 1 1 d .
C23 C -0.0054(4) 0.2541(2) 0.2325(2) 0.0452(7) Uani 1 1 d .
H23A H -0.098(5) 0.269(2) 0.208(3) 0.082(12) Uiso 1 1 d .
H23B H 0.035(5) 0.298(3) 0.251(3) 0.109(16) Uiso 1 1 d .
H23C H -0.009(6) 0.235(3) 0.281(4) 0.12(2) Uiso 1 1 d .
C24 C 0.2146(4) 0.32987(17) 0.0918(3) 0.0529(8) Uani 1 1 d .
H24A H 0.324(5) 0.3408(19) 0.077(3) 0.083(12) Uiso 1 1 d .
H24B H 0.196(4) 0.354(2) 0.144(3) 0.076(13) Uiso 1 1 d .
H24C H 0.145(4) 0.3501(18) 0.055(3) 0.067(11) Uiso 1 1 d .
C25 C 0.3312(4) 0.2155(2) -0.0470(2) 0.0536(8) Uani 1 1 d .
H25A H 0.275(5) 0.223(2) -0.103(3) 0.086(13) Uiso 1 1 d .
H25B H 0.381(5) 0.172(2) -0.062(3) 0.088(14) Uiso 1 1 d .
H25C H 0.404(5) 0.248(2) -0.040(3) 0.089(13) Uiso 1 1 d .
C26 C 0.1970(4) 0.06747(17) 0.0107(3) 0.0482(7) Uani 1 1 d .
H26A H 0.271(6) 0.064(2) -0.026(3) 0.113(17) Uiso 1 1 d .
H26B H 0.115(5) 0.057(2) -0.024(3) 0.102(15) Uiso 1 1 d .
H26C H 0.219(6) 0.027(3) 0.057(4) 0.121(17) Uiso 1 1 d .

loop_
_atom_site_aniso_label
_atom_site_aniso_U_11
_atom_site_aniso_U_22
_atom_site_aniso_U_33
_atom_site_aniso_U_23
_atom_site_aniso_U_13
_atom_site_aniso_U_12
Zr1 0.02386(12) 0.02859(12) 0.02690(13) 0.00164(10) 0.00287(8) -0.00100(10)
N1 0.0321(10) 0.0303(10) 0.0273(10) -0.0004(8) 0.0037(8) 0.0019(8)
N2 0.0364(11) 0.0288(11) 0.0389(12) -0.0041(9) -0.0063(9) -0.0020(9)
C1 0.0296(14) 0.057(2) 0.063(2) 0.0176(17) 0.0095(14) -0.0032(13)
C2 0.0315(14) 0.0573(18) 0.0437(17) 0.0059(14) 0.0114(12) 0.0075(13)
C3 0.0236(12) 0.0514(16) 0.0421(15) -0.0009(12) 0.0089(11) 0.0070(11)
C4 0.0363(15) 0.0470(18) 0.0498(18) -0.0016(14) 0.0007(12) 0.0032(13)
C5 0.057(2) 0.067(2) 0.0398(17) -0.0013(16) -0.0067(15) 0.0125(16)
C6 0.071(2) 0.056(2) 0.057(2) 0.0120(17) 0.0024(17) 0.0176(17)
C7 0.062(2) 0.0465(19) 0.062(2) -0.0040(16) 0.0094(17) 0.0138(16)
C8 0.0435(16) 0.0573(18) 0.0414(16) -0.0103(14) 0.0084(13) 0.0137(14)
C9 0.0269(12) 0.0416(14) 0.0292(13) -0.0058(11) -0.0004(10) 0.0069(11)
C10 0.0448(18) 0.064(2) 0.0346(16) -0.0084(15) -0.0012(13) -0.0002(16)
C11 0.0431(15) 0.0372(14) 0.0297(13) 0.0057(11) 0.0071(11) 0.0052(12)
C12 0.0578(19) 0.0337(15) 0.0461(17) 0.0012(13) 0.0099(15) 0.0008(14)
C13 0.055(2) 0.0512(19) 0.0501(19) 0.0045(16) 0.0247(16) -0.0020(16)
C14 0.0468(16) 0.0383(15) 0.0551(18) -0.0107(13) -0.0150(14) -0.0073(13)
C15 0.068(2) 0.0421(18) 0.076(3) 0.0053(17) -0.018(2) -0.0226(18)
C16 0.073(3) 0.040(2) 0.115(4) -0.031(2) -0.006(3) -0.0002(19)
C17 0.0236(11) 0.0390(13) 0.0284(12) -0.0002(10) 0.0016(9) -0.0024(10)
C18 0.0256(11) 0.0388(13) 0.0279(12) 0.0001(10) -0.0014(9) 0.0043(10)
C19 0.0333(13) 0.0327(13) 0.0333(13) 0.0042(10) -0.0050(10) -0.0015(10)
C20 0.0328(13) 0.0454(14) 0.0274(12) 0.0050(11) 0.0007(10) -0.0050(11)
C21 0.0323(13) 0.0353(13) 0.0270(12) -0.0025(10) 0.0005(10) 0.0001(10)
C22 0.0348(15) 0.057(2) 0.0477(19) 0.0079(15) 0.0021(14) -0.0144(14)
C23 0.0354(15) 0.0545(19) 0.0457(19) -0.0129(15) 0.0027(13) 0.0132(14)
C24 0.061(2) 0.0313(14) 0.065(2) 0.0124(16) -0.0200(18) -0.0051(15)
C25 0.0529(19) 0.074(2) 0.0339(17) 0.0091(16) 0.0082(15) -0.0149(19)
C26 0.0502(19) 0.0458(18) 0.0485(18) -0.0155(15) 0.0019(16) 0.0039(15)

loop_
_atom_type_symbol
_atom_type_description
_atom_type_scat_dispersion_real
_atom_type_scat_dispersion_imag
_atom_type_scat_source
C C 0.0033 0.0016 'International Tables Vol C Tables 4.2.6.8 and 6.1.1.4'
H H 0.0000 0.0000 'International Tables Vol C Tables 4.2.6.8 and 6.1.1.4'
N N 0.0061 0.0033 'International Tables Vol C Tables 4.2.6.8 and 6.1.1.4'
Zr Zr -2.9673 0.5597 'International Tables Vol C Tables 4.2.6.8 and 6.1.1.4'

loop_
_geom_angle_atom_site_label_1
_geom_angle_atom_site_label_2
_geom_angle_atom_site_label_3
_geom_angle
CNT1 Zr1 N1 113.96(6)
CNT1 Zr1 N2 114.11(6)
N1 Zr1 N2 59.80(7)
CNT1 Zr1 C1 108.50(10)
N1 Zr1 C1 134.80(11)
N2 Zr1 C1 89.42(11)
CNT1 Zr1 C2 106.55(8)
N1 Zr1 C2 133.78(9)
N2 Zr1 C2 121.32(10)
C1 Zr1 C2 36.89(12)
CNT1 Zr1 C18 28.95(5)
N1 Zr1 C18 89.76(8)
N2 Zr1 C18 88.67(8)
C1 Zr1 C18 124.28(10)
C2 Zr1 C18 134.56(10)
CNT1 Zr1 C17 28.71(5)
N1 Zr1 C17 90.15(7)
N2 Zr1 C17 116.97(8)
C1 Zr1 C17 134.84(11)
C2 Zr1 C17 119.06(10)
C18 Zr1 C17 32.95(8)
CNT1 Zr1 C19 28.61(5)
N1 Zr1 C19 119.39(8)
N2 Zr1 C19 91.86(8)
C1 Zr1 C19 91.49(10)
C2 Zr1 C19 106.82(10)
C18 Zr1 C19 32.98(8)
C17 Zr1 C19 54.32(8)
CNT1 Zr1 C21 28.16(5)
N1 Zr1 C21 119.54(8)
N2 Zr1 C21 142.08(8)
C1 Zr1 C21 105.16(11)
C2 Zr1 C21 87.37(10)
C18 Zr1 C21 54.06(8)
C17 Zr1 C21 32.46(8)
C19 Zr1 C21 53.74(8)
CNT1 Zr1 C20 27.81(5)
N1 Zr1 C20 141.76(8)
N2 Zr1 C20 122.07(8)
C1 Zr1 C20 81.63(11)
C2 Zr1 C20 80.84(10)
C18 Zr1 C20 53.75(8)
C17 Zr1 C20 53.53(8)
C19 Zr1 C20 32.17(8)
C21 Zr1 C20 32.07(8)
CNT1 Zr1 C3 128.10(7)
N1 Zr1 C3 101.87(8)
N2 Zr1 C3 116.11(8)
C1 Zr1 C3 60.46(10)
C2 Zr1 C3 32.56(9)
C18 Zr1 C3 155.21(8)
C17 Zr1 C3 124.11(8)
C19 Zr1 C3 138.21(8)
C21 Zr1 C3 101.39(8)
C20 Zr1 C3 108.34(8)
C9 N1 C11 121.1(2)
C9 N1 Zr1 92.33(14)
C11 N1 Zr1 141.33(16)
C9 N2 C14 120.3(2)
C9 N2 Zr1 91.81(15)
C14 N2 Zr1 146.17(19)
C2 C1 Zr1 72.29(16)
C2 C1 H1A 112(2)
Zr1 C1 H1A 117(2)
C2 C1 H1B 119(2)
Zr1 C1 H1B 114(2)
H1A C1 H1B 115(3)
C3 C2 C1 120.8(3)
C3 C2 Zr1 87.13(16)
C1 C2 Zr1 70.82(16)
C3 C2 H2 115.8(19)
C1 C2 H2 123.2(19)
Zr1 C2 H2 117.8(18)
C4 C3 C2 122.3(3)
C4 C3 C8 115.6(3)
C2 C3 C8 122.0(3)
C4 C3 Zr1 84.82(16)
C2 C3 Zr1 60.31(14)
C8 C3 Zr1 124.37(18)
C5 C4 C3 121.3(3)
C5 C4 H4 121.0(19)
C3 C4 H4 116.9(19)
C6 C5 C4 121.1(3)
C6 C5 H5 121(2)
C4 C5 H5 117(2)
C5 C6 C7 118.7(3)
C5 C6 H6 121(2)
C7 C6 H6 120(2)
C8 C7 C6 121.6(3)
C8 C7 H7 118(3)
C6 C7 H7 120(3)
C7 C8 C3 121.6(3)
C7 C8 H8 117.7(16)
C3 C8 H8 120.7(16)
N2 C9 N1 114.1(2)
N2 C9 C10 122.5(3)
N1 C9 C10 123.4(3)
C9 C10 H10A 114(3)
C9 C10 H10B 111(2)
H10A C10 H10B 109(3)
C9 C10 H10C 109(3)
H10A C10 H10C 104(3)
H10B C10 H10C 109(3)
N1 C11 C12 109.6(2)
N1 C11 C13 111.7(2)
C12 C11 C13 110.4(3)
N1 C11 H11 108.2(16)
C12 C11 H11 106.5(16)
C13 C11 H11 110.3(15)
C11 C12 H12A 137.6(15)
C11 C12 H12B 108(2)
H12A C12 H12B 96(2)
C11 C12 H12C 110.6(18)
H12A C12 H12C 95(2)
H12B C12 H12C 106(3)
C11 C13 H13A 106.8(19)
C11 C13 H13B 109(2)
H13A C13 H13B 111(3)
C11 C13 H13C 110(2)
H13A C13 H13C 114(3)
H13B C13 H13C 106(3)
N2 C14 C15 112.7(3)
N2 C14 C16 110.2(3)
C15 C14 C16 110.2(3)
N2 C14 H14 110.5(16)
C15 C14 H14 106.6(18)
C16 C14 H14 106.4(17)
C14 C15 H15A 110(2)
C14 C15 H15B 109(2)
H15A C15 H15B 107(3)
C14 C15 H15C 109(2)
H15A C15 H15C 113(3)
H15B C15 H15C 108(3)
C14 C16 H16A 114(2)
C14 C16 H16B 107(3)
H16A C16 H16B 109(4)
C14 C16 H16C 110(2)
H16A C16 H16C 112(3)
H16B C16 H16C 105(3)
C21 C17 C18 107.7(2)
C21 C17 C22 125.6(3)
C18 C17 C22 126.0(2)
C21 C17 Zr1 75.07(13)
C18 C17 Zr1 72.29(13)
C22 C17 Zr1 126.22(19)
C17 C18 C19 108.2(2)
C17 C18 C23 125.2(2)
C19 C18 C23 126.4(3)
C17 C18 Zr1 74.76(13)
C19 C18 Zr1 75.09(14)
C23 C18 Zr1 120.71(18)
C20 C19 C18 107.6(2)
C20 C19 C24 125.1(3)
C18 C19 C24 126.8(3)
C20 C19 Zr1 75.96(14)
C18 C19 Zr1 71.93(13)
C24 C19 Zr1 123.91(19)
C19 C20 C21 108.2(2)
C19 C20 C25 125.6(3)
C21 C20 C25 125.8(3)
C19 C20 Zr1 71.87(14)
C21 C20 Zr1 72.87(14)
C25 C20 Zr1 126.8(2)
C17 C21 C20 108.2(2)
C17 C21 C26 125.5(3)
C20 C21 C26 126.1(2)
C17 C21 Zr1 72.47(13)
C20 C21 Zr1 75.06(14)
C26 C21 Zr1 122.4(2)
C17 C22 H22A 109(2)
C17 C22 H22B 110.8(18)
H22A C22 H22B 110(3)
C17 C22 H22C 110.7(19)
H22A C22 H22C 108(3)
H22B C22 H22C 108(3)
C18 C23 H23A 113(2)
C18 C23 H23B 112(3)
H23A C23 H23B 100(3)
C18 C23 H23C 116(4)
H23A C23 H23C 114(4)
H23B C23 H23C 101(4)
C19 C24 H24A 112(2)
C19 C24 H24B 114(3)
H24A C24 H24B 106(3)
C19 C24 H24C 110(2)
H24A C24 H24C 117(3)
H24B C24 H24C 97(3)
C20 C25 H25A 115(2)
C20 C25 H25B 107(3)
H25A C25 H25B 100(3)
C20 C25 H25C 117(3)
H25A C25 H25C 111(3)
H25B C25 H25C 106(3)
C21 C26 H26A 118(3)
C21 C26 H26B 110(3)
H26A C26 H26B 106(4)
C21 C26 H26C 111(3)
H26A C26 H26C 102(4)
H26B C26 H26C 110(4)

loop_
_geom_bond_atom_site_label_1
_geom_bond_atom_site_label_2
_geom_bond_distance
Zr1 CNT1 2.2210(11)
Zr1 N1 2.2413(19)
Zr1 N2 2.260(2)
Zr1 C1 2.280(3)
Zr1 C2 2.300(3)
Zr1 C18 2.480(2)
Zr1 C17 2.512(2)
Zr1 C19 2.521(2)
Zr1 C21 2.545(2)
Zr1 C20 2.573(2)
Zr1 C3 2.644(2)
N1 C9 1.342(3)
N1 C11 1.466(3)
N2 C9 1.332(3)
N2 C14 1.471(3)
C1 C2 1.449(5)
C1 H1A 0.91(3)
C1 H1B 1.01(4)
C2 C3 1.425(4)
C2 H2 0.94(3)
C3 C4 1.412(4)
C3 C8 1.429(4)
C4 C5 1.394(4)
C4 H4 0.87(3)
C5 C6 1.369(5)
C5 H5 0.90(3)
C6 C7 1.388(5)
C6 H6 0.99(4)
C7 C8 1.358(5)
C7 H7 0.91(4)
C8 H8 0.94(3)
C9 C10 1.505(4)
C10 H10A 0.97(5)
C10 H10B 0.91(4)
C10 H10C 0.95(5)
C11 C12 1.514(4)
C11 C13 1.522(4)
C11 H11 1.03(3)
C12 H12A 0.99(2)
C12 H12B 0.95(3)
C12 H12C 1.00(3)
C13 H13A 0.99(3)
C13 H13B 0.97(4)
C13 H13C 0.94(4)
C14 C15 1.503(5)
C14 C16 1.522(5)
C14 H14 0.95(3)
C15 H15A 1.00(4)
C15 H15B 0.97(4)
C15 H15C 0.98(4)
C16 H16A 1.00(5)
C16 H16B 0.89(4)
C16 H16C 0.97(4)
C17 C21 1.413(3)
C17 C18 1.416(4)
C17 C22 1.505(4)
C18 C19 1.420(3)
C18 C23 1.503(4)
C19 C20 1.412(4)
C19 C24 1.495(4)
C20 C21 1.414(4)
C20 C25 1.507(4)
C21 C26 1.507(4)
C22 H22A 0.93(3)
C22 H22B 0.93(3)
C22 H22C 0.98(3)
C23 H23A 0.93(4)
C23 H23B 0.94(5)
C23 H23C 0.78(5)
C24 H24A 1.03(4)
C24 H24B 0.90(4)
C24 H24C 0.89(4)
C25 H25A 0.94(4)
C25 H25B 0.96(4)
C25 H25C 0.91(4)
C26 H26A 0.86(5)
C26 H26B 0.90(5)
C26 H26C 1.03(5)
